data_7201058
loop_
_publ_author_name
'Xia, Yana'
'Wu, Biao'
'Liu, Yanyan'
'Yang, Zaiwen'
'Huang, Xiaojuan'
'He, Li'
'Yang, Xiao-Juan'

_publ_section_title
;
 A flexible bis(pyridylcarbamate) anion receptor: binding of infinite
 double-stranded phosphate, [-sulfate-(H2O)2-]n, and hydrogen-bridged
 helical perchlorate chain
;
_journal_issue 9
_journal_name_full CrystEngComm
_journal_page_first 1849
_journal_paper_doi 10.1039/b904253a
_journal_volume 11
_journal_year 2009
_chemical_formula_sum 'C14 H16 Cl2 N4 O4'
_chemical_formula_weight 375.21
_chemical_name_systematic
;
?
;
_space_group_IT_number 15
_symmetry_cell_setting monoclinic
_symmetry_space_group_name_Hall '-C 2yc'
_symmetry_space_group_name_H-M 'C 1 2/c 1'
_atom_sites_solution_hydrogens geom
_atom_sites_solution_primary direct
_atom_sites_solution_secondary difmap
_audit_creation_method SHELXL-97
_cell_angle_alpha 90.00
_cell_angle_beta 120.40(3)
_cell_angle_gamma 90.00
_cell_formula_units_Z 4
_cell_length_a 21.659(4)
_cell_length_b 4.8742(10)
_cell_length_c 17.943(4)
_cell_measurement_temperature 293(2)
_cell_volume 1633.8(8)
_computing_cell_refinement 'Bruker SMART'
_computing_data_collection 'Bruker SMART APEX II'
_computing_data_reduction 'Bruker SAINT'
_computing_structure_refinement 'SHELXL-97 (Sheldrick, 1997)'
_computing_structure_solution 'SHELXS-97 (Sheldrick, 1990)'
_diffrn_ambient_temperature 293(2)
_diffrn_measured_fraction_theta_full 0.999
_diffrn_measured_fraction_theta_max 0.865
_diffrn_measurement_device_type 'Bruker APEX II area detector'
_diffrn_measurement_method '\w scans'
_diffrn_radiation_monochromator graphite
_diffrn_radiation_source 'fine-focus sealed tube'
_diffrn_radiation_type MoK\a
_diffrn_radiation_wavelength 0.71073
_diffrn_reflns_av_R_equivalents 0.0173
_diffrn_reflns_av_sigmaI/netI 0.0179
_diffrn_reflns_limit_h_max 30
_diffrn_reflns_limit_h_min -25
_diffrn_reflns_limit_k_max 6
_diffrn_reflns_limit_k_min -6
_diffrn_reflns_limit_l_max 23
_diffrn_reflns_limit_l_min -23
_diffrn_reflns_number 5186
_diffrn_reflns_theta_full 25.00
_diffrn_reflns_theta_max 31.10
_diffrn_reflns_theta_min 2.18
_exptl_absorpt_coefficient_mu 0.425
_exptl_absorpt_correction_T_max 0.9198
_exptl_absorpt_correction_T_min 0.8586
_exptl_absorpt_correction_type multi-scan
_exptl_absorpt_process_details SADABS
_exptl_crystal_colour colorless
_exptl_crystal_density_diffrn 1.525
_exptl_crystal_density_method 'not measured'
_exptl_crystal_description Block
_exptl_crystal_F_000 776
_exptl_crystal_size_max 0.37
_exptl_crystal_size_mid 0.29
_exptl_crystal_size_min 0.20
_refine_diff_density_max 0.228
_refine_diff_density_min -0.355
_refine_diff_density_rms 0.071
_refine_ls_extinction_method none
_refine_ls_goodness_of_fit_ref 1.065
_refine_ls_hydrogen_treatment constr
_refine_ls_matrix_type full
_refine_ls_number_parameters 109
_refine_ls_number_reflns 2264
_refine_ls_number_restraints 0
_refine_ls_restrained_S_all 1.065
_refine_ls_R_factor_all 0.0369
_refine_ls_R_factor_gt 0.0328
_refine_ls_shift/su_max 0.001
_refine_ls_shift/su_mean 0.000
_refine_ls_structure_factor_coef Fsqd
_refine_ls_weighting_details 'calc w=1/[\s^2^(Fo^2^)+(0.0579P)^2^+0.4647P] where P=(Fo^2^+2Fc^2^)/3'
_refine_ls_weighting_scheme calc
_refine_ls_wR_factor_gt 0.0946
_refine_ls_wR_factor_ref 0.0985
_reflns_number_gt 1985
_reflns_number_total 2264
_reflns_threshold_expression >2sigma(I)
_cod_data_source_file b904253a.txt
_cod_data_source_block LHCl
_cod_depositor_comments
;
The following automatic conversions were performed:
'_symmetry_cell_setting' value 'Monoclinic' changed to 'monoclinic'
according to '/home/saulius/struct/CIF-dictionaries/cif_core.dic'
dictionary named 'cif_core.dic' version 2.4.1 from
2010-06-29.

'_exptl_absorpt_correction_type' value 'Multi-scan' changed
to 'multi-scan' according to
'/home/saulius/struct/CIF-dictionaries/cif_core.dic' dictionary named
'cif_core.dic' version 2.4.1 from 2010-06-29.

Automatic conversion script
Id: cif_fix_enum 1527 2010-12-29 10:47:43Z saulius 
;
_cod_original_cell_volume 1633.8(6)
_cod_original_sg_symbol_H-M C2/c
_cod_database_code 7201058

loop_
_symmetry_equiv_pos_as_xyz
'x, y, z'
'-x, y, -z+1/2'
'x+1/2, y+1/2, z'
'-x+1/2, y+1/2, -z+1/2'
'-x, -y, -z'
'x, -y, z-1/2'
'-x+1/2, -y+1/2, -z'
'x+1/2, -y+1/2, z-1/2'

loop_
_atom_site_label
_atom_site_type_symbol
_atom_site_fract_x
_atom_site_fract_y
_atom_site_fract_z
_atom_site_U_iso_or_equiv
_atom_site_adp_type
_atom_site_occupancy
_atom_site_symmetry_multiplicity
_atom_site_calc_flag
_atom_site_refinement_flags
_atom_site_disorder_assembly
_atom_site_disorder_group
Cl Cl 0.189373(16) 0.78137(7) 0.34069(2) 0.04219(12) Uani 1 1 d . . .
C1 C 0.33282(7) 1.2611(3) 0.50443(10) 0.0441(3) Uani 1 1 d . . .
H1A H 0.3188 1.3424 0.5404 0.053 Uiso 1 1 calc R . .
C2 C 0.38207(7) 1.0514(3) 0.53403(9) 0.0430(3) Uani 1 1 d . . .
H2A H 0.4010 0.9882 0.5903 0.052 Uiso 1 1 calc R . .
C3 C 0.40378(7) 0.9331(3) 0.48043(8) 0.0374(3) Uani 1 1 d . . .
H3A H 0.4375 0.7927 0.5008 0.045 Uiso 1 1 calc R . .
C4 C 0.37424(6) 1.0280(2) 0.39554(8) 0.0320(2) Uani 1 1 d . . .
C5 C 0.32352(6) 1.2370(2) 0.36803(9) 0.0367(3) Uani 1 1 d . . .
H5A H 0.3022 1.3009 0.3115 0.044 Uiso 1 1 calc R . .
C6 C 0.43809(6) 0.7223(2) 0.34888(8) 0.0318(2) Uani 1 1 d . . .
C7 C 0.49755(6) 0.4870(2) 0.28997(8) 0.0335(2) Uani 1 1 d . . .
H7A H 0.4752 0.3188 0.2935 0.040 Uiso 1 1 calc R . .
H7B H 0.5450 0.4988 0.3406 0.040 Uiso 1 1 calc R . .
N1 N 0.30546(5) 1.3459(2) 0.42261(8) 0.0393(2) Uani 1 1 d . . .
H1B H 0.2747 1.4772 0.4044 0.047 Uiso 1 1 calc R . .
N2 N 0.39263(6) 0.9350(2) 0.33575(7) 0.0370(2) Uani 1 1 d . . .
H2B H 0.3739 1.0181 0.2868 0.044 Uiso 1 1 calc R . .
O1 O 0.46023(6) 0.55799(19) 0.40698(6) 0.0460(2) Uani 1 1 d . . .
O2 O 0.45501(5) 0.72175(16) 0.28636(6) 0.0352(2) Uani 1 1 d . . .

loop_
_atom_site_aniso_label
_atom_site_aniso_U_11
_atom_site_aniso_U_22
_atom_site_aniso_U_33
_atom_site_aniso_U_23
_atom_site_aniso_U_13
_atom_site_aniso_U_12
Cl 0.03987(18) 0.04367(19) 0.0403(2) -0.00767(11) 0.01830(15) 0.00068(11)
C1 0.0414(6) 0.0494(7) 0.0499(8) -0.0136(6) 0.0293(6) -0.0079(5)
C2 0.0456(7) 0.0499(7) 0.0375(6) -0.0039(5) 0.0241(6) -0.0040(5)
C3 0.0386(6) 0.0377(6) 0.0385(6) 0.0008(5) 0.0215(5) 0.0001(5)
C4 0.0316(5) 0.0314(5) 0.0372(6) -0.0011(4) 0.0204(5) -0.0029(4)
C5 0.0356(6) 0.0353(6) 0.0421(7) 0.0002(4) 0.0218(5) 0.0005(4)
C6 0.0332(5) 0.0304(5) 0.0351(6) 0.0005(4) 0.0197(5) -0.0014(4)
C7 0.0346(5) 0.0308(5) 0.0382(6) 0.0035(4) 0.0207(5) 0.0039(4)
N1 0.0347(5) 0.0363(5) 0.0507(6) -0.0065(4) 0.0245(5) -0.0010(4)
N2 0.0432(5) 0.0377(5) 0.0365(5) 0.0079(4) 0.0249(5) 0.0096(4)
O1 0.0613(6) 0.0421(5) 0.0442(5) 0.0131(4) 0.0338(5) 0.0144(4)
O2 0.0412(4) 0.0334(4) 0.0395(5) 0.0069(3) 0.0266(4) 0.0070(3)

loop_
_atom_type_symbol
_atom_type_description
_atom_type_scat_dispersion_real
_atom_type_scat_dispersion_imag
_atom_type_scat_source
C C 0.0033 0.0016 'International Tables Vol C Tables 4.2.6.8 and 6.1.1.4'
H H 0.0000 0.0000 'International Tables Vol C Tables 4.2.6.8 and 6.1.1.4'
N N 0.0061 0.0033 'International Tables Vol C Tables 4.2.6.8 and 6.1.1.4'
O O 0.0106 0.0060 'International Tables Vol C Tables 4.2.6.8 and 6.1.1.4'
Cl Cl 0.1484 0.1585 'International Tables Vol C Tables 4.2.6.8 and 6.1.1.4'

loop_
_geom_angle_atom_site_label_1
_geom_angle_atom_site_label_2
_geom_angle_atom_site_label_3
_geom_angle
_geom_angle_site_symmetry_1
_geom_angle_site_symmetry_3
_geom_angle_publ_flag
N1 C1 C2 118.61(12) . . ?
N1 C1 H1A 120.7 . . ?
C2 C1 H1A 120.7 . . ?
C1 C2 C3 120.56(13) . . ?
C1 C2 H2A 119.7 . . ?
C3 C2 H2A 119.7 . . ?
C2 C3 C4 119.15(12) . . ?
C2 C3 H3A 120.4 . . ?
C4 C3 H3A 120.4 . . ?
C5 C4 N2 116.48(11) . . ?
C5 C4 C3 118.16(11) . . ?
N2 C4 C3 125.34(11) . . ?
N1 C5 C4 120.15(12) . . ?
N1 C5 H5A 119.9 . . ?
C4 C5 H5A 119.9 . . ?
O1 C6 O2 124.27(10) . . ?
O1 C6 N2 126.18(11) . . ?
O2 C6 N2 109.55(10) . . ?
O2 C7 C7 108.06(8) . 2_655 ?
O2 C7 H7A 110.1 . . ?
C7 C7 H7A 110.1 2_655 . ?
O2 C7 H7B 110.1 . . ?
C7 C7 H7B 110.1 2_655 . ?
H7A C7 H7B 108.4 . . ?
C5 N1 C1 123.34(11) . . ?
C5 N1 H1B 118.3 . . ?
C1 N1 H1B 118.3 . . ?
C6 N2 C4 125.11(10) . . ?
C6 N2 H2B 117.4 . . ?
C4 N2 H2B 117.4 . . ?
C6 O2 C7 113.55(9) . . ?

loop_
_geom_bond_atom_site_label_1
_geom_bond_atom_site_label_2
_geom_bond_distance
_geom_bond_site_symmetry_2
_geom_bond_publ_flag
C1 N1 1.341(2) . ?
C1 C2 1.375(2) . ?
C1 H1A 0.9300 . ?
C2 C3 1.3917(17) . ?
C2 H2A 0.9300 . ?
C3 C4 1.3989(17) . ?
C3 H3A 0.9300 . ?
C4 C5 1.3929(16) . ?
C4 N2 1.3955(15) . ?
C5 N1 1.3347(17) . ?
C5 H5A 0.9300 . ?
C6 O1 1.2052(14) . ?
C6 O2 1.3449(15) . ?
C6 N2 1.3656(15) . ?
C7 O2 1.4498(13) . ?
C7 C7 1.491(2) 2_655 ?
C7 H7A 0.9700 . ?
C7 H7B 0.9700 . ?
N1 H1B 0.8600 . ?
N2 H2B 0.8600 . ?

loop_
_geom_hbond_atom_site_label_D
_geom_hbond_atom_site_label_H
_geom_hbond_atom_site_label_A
_geom_hbond_distance_DH
_geom_hbond_distance_HA
_geom_hbond_distance_DA
_geom_hbond_angle_DHA
_geom_hbond_site_symmetry_A
N1 H1B Cl 0.86 2.19 3.0408(13) 172.0 1_565
N2 H2B Cl 0.86 2.36 3.2151(14) 170.9 4
C3 H3A O1 0.93 2.29 2.8643(16) 119.9 .
C5 H5A Cl 0.93 2.83 3.6182(16) 143.4 4
C1 H1A Cl 0.93 2.89 3.7787(15) 161.4 7_576

loop_
_geom_torsion_atom_site_label_1
_geom_torsion_atom_site_label_2
_geom_torsion_atom_site_label_3
_geom_torsion_atom_site_label_4
_geom_torsion
_geom_torsion_site_symmetry_1
_geom_torsion_site_symmetry_2
_geom_torsion_site_symmetry_3
_geom_torsion_site_symmetry_4
_geom_torsion_publ_flag
N1 C1 C2 C3 1.0(2) . . . . ?
C1 C2 C3 C4 -0.73(19) . . . . ?
C2 C3 C4 C5 -0.53(18) . . . . ?
C2 C3 C4 N2 177.80(11) . . . . ?
N2 C4 C5 N1 -176.93(11) . . . . ?
C3 C4 C5 N1 1.54(17) . . . . ?
C4 C5 N1 C1 -1.35(18) . . . . ?
C2 C1 N1 C5 0.06(19) . . . . ?
O1 C6 N2 C4 12.2(2) . . . . ?
O2 C6 N2 C4 -167.88(10) . . . . ?
C5 C4 N2 C6 -176.18(11) . . . . ?
C3 C4 N2 C6 5.47(19) . . . . ?
O1 C6 O2 C7 5.65(17) . . . . ?
N2 C6 O2 C7 -174.26(10) . . . . ?
C7 C7 O2 C6 170.96(10) 2_655 . . . ?
